data_7042555
loop_
_publ_author_name
'Chatterjee, Madhumita'
'Mondal, Prasenjit'
'Beyer, Katharina'
'Paretzki, Alexa'
'Kaim, Wolfgang'
'Lahiri, Goutam Kumar'

_publ_section_title
;
 A structurally characterised redox pair involving an indigo radical:
 indigo based redox activity in complexes with one or two [Ru(bpy)2]
 fragments.
;
_journal_issue 15
_journal_name_full 'Dalton transactions (Cambridge, England : 2003)'
_journal_page_first 5091
_journal_page_last 5102
_journal_paper_doi 10.1039/c7dt00055c
_journal_volume 46
_journal_year 2017
_chemical_formula_moiety 'C56 H40 N10 O2 Ru2, 2(Cl O4), C2 H3 N'
_chemical_formula_sum 'C58 H43 Cl2 N11 O10 Ru2'
_chemical_formula_weight 1327.07
_space_group_crystal_system triclinic
_space_group_IT_number 2
_space_group_name_Hall '-P 1'
_space_group_name_H-M_alt 'P -1'
_symmetry_space_group_name_Hall '-P 1'
_symmetry_space_group_name_H-M 'P -1'
_atom_sites_solution_hydrogens geom
_audit_creation_date 2016-11-06
_audit_creation_method
;
Olex2 1.2
(compiled 2016.09.09 svn.r3337 for OlexSys, GUI svn.r5227)
;
_audit_update_record
;
2017-02-15 deposited with the CCDC.
2017-03-22 downloaded from the CCDC.
;
_cell_angle_alpha 81.868(2)
_cell_angle_beta 69.543(3)
_cell_angle_gamma 73.626(3)
_cell_formula_units_Z 2
_cell_length_a 12.9402(5)
_cell_length_b 15.1780(4)
_cell_length_c 15.4382(4)
_cell_measurement_reflns_used 11490
_cell_measurement_temperature 150(2)
_cell_measurement_theta_max 30.7700
_cell_measurement_theta_min 2.0300
_cell_volume 2722.60(16)
_computing_cell_refinement 'CrysAlisPro 1.171.38.43 (Rigaku OD, 2015)'
_computing_data_collection 'CrysAlisPro 1.171.38.43 (Rigaku OD, 2015)'
_computing_data_reduction 'CrysAlisPro 1.171.38.43 (Rigaku OD, 2015)'
_computing_molecular_graphics 'Olex2 (Dolomanov et al., 2009)'
_computing_publication_material 'Olex2 (Dolomanov et al., 2009)'
_computing_structure_refinement 'ShelXL (Sheldrick, 2015)'
_diffrn_ambient_temperature 150(2)
_diffrn_measured_fraction_theta_full 0.997
_diffrn_measured_fraction_theta_max 0.997
_diffrn_measurement_device 'abstract diffractometer'
_diffrn_measurement_device_type 'dtrek-CrysAlisPro-abstract goniometer imported rigaku-d*trek images'
_diffrn_radiation_type MoK\a
_diffrn_radiation_wavelength 0.71073
_diffrn_reflns_av_R_equivalents 0.0552
_diffrn_reflns_av_unetI/netI 0.0701
_diffrn_reflns_Laue_measured_fraction_full 0.997
_diffrn_reflns_Laue_measured_fraction_max 0.997
_diffrn_reflns_limit_h_max 15
_diffrn_reflns_limit_h_min -15
_diffrn_reflns_limit_k_max 18
_diffrn_reflns_limit_k_min -18
_diffrn_reflns_limit_l_max 17
_diffrn_reflns_limit_l_min -18
_diffrn_reflns_number 22781
_diffrn_reflns_point_group_measured_fraction_full 0.997
_diffrn_reflns_point_group_measured_fraction_max 0.997
_diffrn_reflns_theta_full 25.000
_diffrn_reflns_theta_max 25.000
_diffrn_reflns_theta_min 2.568
_exptl_absorpt_coefficient_mu 0.725
_exptl_absorpt_process_details
;
CrysAlisPro 1.171.38.43 (Rigaku Oxford Diffraction, 2015)
Empirical absorption correction using spherical harmonics,
 implemented in SCALE3 ABSPACK scaling algorithm.
;
_exptl_crystal_colour brown
_exptl_crystal_density_diffrn 1.619
_exptl_crystal_description block
_exptl_crystal_F_000 1340
_exptl_crystal_size_max 0.32
_exptl_crystal_size_mid 0.22
_exptl_crystal_size_min 0.15
_refine_diff_density_max 1.203
_refine_diff_density_min -0.872
_refine_diff_density_rms 0.121
_refine_ls_extinction_method none
_refine_ls_goodness_of_fit_ref 1.049
_refine_ls_hydrogen_treatment constr
_refine_ls_matrix_type full
_refine_ls_number_parameters 749
_refine_ls_number_reflns 9569
_refine_ls_number_restraints 0
_refine_ls_restrained_S_all 1.049
_refine_ls_R_factor_all 0.0775
_refine_ls_R_factor_gt 0.0571
_refine_ls_shift/su_max 0.000
_refine_ls_shift/su_mean 0.000
_refine_ls_structure_factor_coef Fsqd
_refine_ls_weighting_details 'w=1/[\s^2^(Fo^2^)+(0.0567P)^2^+5.8990P] where P=(Fo^2^+2Fc^2^)/3'
_refine_ls_weighting_scheme calc
_refine_ls_wR_factor_gt 0.1287
_refine_ls_wR_factor_ref 0.1408
_reflns_Friedel_coverage 0.000
_reflns_number_gt 7502
_reflns_number_total 9569
_reflns_threshold_expression 'I > 2\s(I)'
_cod_data_source_file c7dt00055c2.cif
_cod_data_source_block 2clo42
_cod_depositor_comments 'Adding full bibliography for 7042554--7042556.cif.'
_cod_original_cell_volume 2722.61(16)
_cod_database_code 7042555
_shelx_space_group_comment
;
The symmetry employed for this shelxl refinement is uniquely defined
by the following loop, which should always be used as a source of
symmetry information in preference to the above space-group names.
They are only intended as comments.
;
_olex2_refinement_description
;
1. Fixed Uiso
 At 1.2 times of:
  All C(H) groups
 At 1.5 times of:
  All C(H,H,H) groups
2.a Aromatic/amide H refined with riding coordinates:
 C15(H15), C36(H36), C30(H30), C37(H37), C40(H40), C29(H29), C27(H27),
 C12(H12), C5(H5), C2(H2), C28(H28), C13(H13), C14(H14), C17(H17), C35(H35),
 C39(H39), C4(H4), C48(H48), C46(H46), C45(H45), C38(H38), C18(H18), C26(H26),
 C20(H20), C47(H47), C23(H23), C34(H34), C24(H24), C44(H44), C25(H25), C43(H43),
  C53(H53), C19(H19), C3(H3), C55(H55), C49(H49), C54(H54), C50(H50), C33(H33),
 C56(H56)
2.b Idealised Me refined as rotating group:
 C57(H57A,H57B,H57C)
;
_shelx_shelxl_version_number 2014/7
_olex2_submission_special_instructions 'No special instructions were received'

loop_
_space_group_symop_operation_xyz
'x, y, z'
'-x, -y, -z'

loop_
_atom_site_label
_atom_site_type_symbol
_atom_site_fract_x
_atom_site_fract_y
_atom_site_fract_z
_atom_site_U_iso_or_equiv
_atom_site_adp_type
_atom_site_occupancy
_atom_site_site_symmetry_order
_atom_site_calc_flag
_atom_site_refinement_flags_posn
Ru1 Ru 0.40106(4) 0.23551(3) 0.43943(3) 0.02634(13) Uani 1 1 d .
Ru2 Ru 0.30187(4) 0.30684(3) 0.85782(3) 0.02711(13) Uani 1 1 d .
Cl1 Cl 0.73423(17) 0.24245(13) 0.96011(14) 0.0634(5) Uani 1 1 d .
Cl2 Cl 0.97868(15) 0.12110(14) 0.23580(13) 0.0589(5) Uani 1 1 d .
O2 O 0.5111(3) 0.1736(2) 0.5101(2) 0.0300(8) Uani 1 1 d .
N6 N 0.5112(4) 0.1528(3) 0.3344(3) 0.0291(10) Uani 1 1 d .
O1 O 0.2309(3) 0.4030(2) 0.7720(2) 0.0315(8) Uani 1 1 d .
N2 N 0.4235(4) 0.2405(3) 0.7407(3) 0.0266(10) Uani 1 1 d .
N5 N 0.5130(4) 0.3150(3) 0.3700(3) 0.0285(10) Uani 1 1 d .
N8 N 0.1886(4) 0.3849(3) 0.9668(3) 0.0323(10) Uani 1 1 d .
N7 N 0.3944(4) 0.3957(3) 0.8611(3) 0.0332(11) Uani 1 1 d .
N1 N 0.3080(4) 0.3259(3) 0.5449(3) 0.0280(10) Uani 1 1 d .
N4 N 0.3015(4) 0.2710(3) 0.3571(3) 0.0320(10) Uani 1 1 d .
N3 N 0.2856(4) 0.1571(3) 0.5013(3) 0.0289(10) Uani 1 1 d .
C15 C 0.5947(5) 0.1565(4) 0.7894(4) 0.0306(12) Uani 1 1 d .
H15 H 0.5660 0.1801 0.8479 0.037 Uiso 1 1 calc R
C31 C 0.6007(5) 0.2770(4) 0.2951(4) 0.0312(12) Uani 1 1 d .
N9 N 0.3448(4) 0.2134(3) 0.9555(3) 0.0306(10) Uani 1 1 d .
C36 C 0.5039(5) 0.0690(4) 0.3187(4) 0.0354(13) Uani 1 1 d .
H36 H 0.4477 0.0434 0.3613 0.042 Uiso 1 1 calc R
C16 C 0.5303(5) 0.1803(4) 0.7288(3) 0.0276(12) Uani 1 1 d .
N10 N 0.2007(4) 0.2191(3) 0.8703(3) 0.0310(10) Uani 1 1 d .
C30 C 0.6846(5) 0.3221(4) 0.2453(4) 0.0375(13) Uani 1 1 d .
H30 H 0.7441 0.2955 0.1944 0.045 Uiso 1 1 calc R
C41 C 0.3385(5) 0.4600(4) 0.9269(4) 0.0384(14) Uani 1 1 d .
O5 O 0.8033(4) 0.2627(4) 1.0059(4) 0.0701(15) Uani 1 1 d .
C37 C 0.5001(5) 0.3956(4) 0.8058(4) 0.0336(13) Uani 1 1 d .
H37 H 0.5375 0.3521 0.7609 0.040 Uiso 1 1 calc R
O6 O 0.7577(5) 0.1463(4) 0.9556(4) 0.0790(16) Uani 1 1 d .
C8 C 0.3209(4) 0.3156(3) 0.6315(3) 0.0251(11) Uani 1 1 d .
C40 C 0.3920(6) 0.5237(4) 0.9358(4) 0.0484(16) Uani 1 1 d .
H40 H 0.3538 0.5676 0.9802 0.058 Uiso 1 1 calc R
C29 C 0.6790(5) 0.4064(4) 0.2716(4) 0.0385(14) Uani 1 1 d .
H29 H 0.7354 0.4368 0.2392 0.046 Uiso 1 1 calc R
C27 C 0.5091(5) 0.3987(4) 0.3948(4) 0.0353(13) Uani 1 1 d .
H27 H 0.4501 0.4249 0.4461 0.042 Uiso 1 1 calc R
C12 C 0.6871(5) 0.0823(4) 0.6126(4) 0.0352(13) Uani 1 1 d .
H12 H 0.7166 0.0579 0.5544 0.042 Uiso 1 1 calc R
C5 C 0.1083(5) 0.5391(4) 0.6422(4) 0.0409(14) Uani 1 1 d .
H5 H 0.0819 0.5669 0.6984 0.049 Uiso 1 1 calc R
C32 C 0.5974(5) 0.1870(4) 0.2736(4) 0.0316(12) Uani 1 1 d .
C1 C 0.2282(4) 0.4093(4) 0.5447(4) 0.0299(12) Uani 1 1 d .
C9 C 0.4070(4) 0.2491(3) 0.6562(3) 0.0251(11) Uani 1 1 d .
C42 C 0.2233(5) 0.4538(4) 0.9855(3) 0.0359(13) Uani 1 1 d .
C2 C 0.1885(5) 0.4542(4) 0.4725(4) 0.0401(14) Uani 1 1 d .
H2 H 0.2141 0.4274 0.4158 0.048 Uiso 1 1 calc R
C11 C 0.5796(4) 0.1443(4) 0.6406(3) 0.0273(11) Uani 1 1 d .
C6 C 0.1876(5) 0.4534(4) 0.6292(3) 0.0299(12) Uani 1 1 d .
C21 C 0.2041(5) 0.1674(4) 0.4620(4) 0.0334(13) Uani 1 1 d .
C28 C 0.5903(5) 0.4456(4) 0.3457(4) 0.0390(14) Uani 1 1 d .
H28 H 0.5848 0.5035 0.3628 0.047 Uiso 1 1 calc R
C13 C 0.7477(5) 0.0587(4) 0.6733(4) 0.0361(13) Uani 1 1 d .
H13 H 0.8190 0.0173 0.6568 0.043 Uiso 1 1 calc R
C14 C 0.7021(5) 0.0968(4) 0.7596(4) 0.0371(14) Uani 1 1 d .
H14 H 0.7455 0.0816 0.7991 0.045 Uiso 1 1 calc R
C17 C 0.2788(5) 0.1046(4) 0.5787(4) 0.0398(14) Uani 1 1 d .
H17 H 0.3347 0.0974 0.6059 0.048 Uiso 1 1 calc R
C10 C 0.5007(4) 0.1872(4) 0.5927(3) 0.0269(12) Uani 1 1 d .
C35 C 0.5761(6) 0.0211(4) 0.2428(4) 0.0441(15) Uani 1 1 d .
H35 H 0.5679 -0.0354 0.2334 0.053 Uiso 1 1 calc R
C39 C 0.5012(6) 0.5223(4) 0.8794(4) 0.0489(17) Uani 1 1 d .
H39 H 0.5376 0.5644 0.8861 0.059 Uiso 1 1 calc R
O4 O 0.6192(4) 0.2786(4) 1.0113(6) 0.109(3) Uani 1 1 d .
C4 C 0.0711(6) 0.5804(4) 0.5715(4) 0.0488(16) Uani 1 1 d .
H4 H 0.0182 0.6372 0.5789 0.059 Uiso 1 1 calc R
C48 C 0.4396(6) 0.1525(4) 1.0670(4) 0.0440(15) Uani 1 1 d .
H48 H 0.4905 0.1565 1.0955 0.053 Uiso 1 1 calc R
C46 C 0.0869(5) 0.3727(4) 1.0216(4) 0.0399(14) Uani 1 1 d .
H46 H 0.0632 0.3244 1.0101 0.048 Uiso 1 1 calc R
C52 C 0.2025(5) 0.1520(4) 0.9388(4) 0.0342(13) Uani 1 1 d .
C45 C 0.0155(5) 0.4274(5) 1.0937(4) 0.0454(16) Uani 1 1 d .
H45 H -0.0543 0.4161 1.1300 0.054 Uiso 1 1 calc R
C38 C 0.5559(6) 0.4588(4) 0.8135(4) 0.0449(16) Uani 1 1 d .
H38 H 0.6295 0.4577 0.7742 0.054 Uiso 1 1 calc R
C22 C 0.2201(5) 0.2244(4) 0.3753(4) 0.0321(12) Uani 1 1 d .
C7 C 0.2448(4) 0.3921(4) 0.6877(3) 0.0280(12) Uani 1 1 d .
C18 C 0.1937(6) 0.0606(5) 0.6205(4) 0.0506(17) Uani 1 1 d .
H18 H 0.1928 0.0234 0.6739 0.061 Uiso 1 1 calc R
C26 C 0.3238(5) 0.3224(4) 0.2769(4) 0.0400(14) Uani 1 1 d .
H26 H 0.3803 0.3537 0.2631 0.048 Uiso 1 1 calc R
C20 C 0.1159(5) 0.1256(4) 0.5010(5) 0.0462(16) Uani 1 1 d .
H20 H 0.0609 0.1333 0.4728 0.055 Uiso 1 1 calc R
C47 C 0.4177(5) 0.2166(4) 0.9992(3) 0.0352(13) Uani 1 1 d .
H47 H 0.4544 0.2640 0.9828 0.042 Uiso 1 1 calc R
C23 C 0.1616(5) 0.2294(4) 0.3142(4) 0.0433(15) Uani 1 1 d .
H23 H 0.1063 0.1970 0.3273 0.052 Uiso 1 1 calc R
C34 C 0.6611(6) 0.0573(4) 0.1806(4) 0.0510(17) Uani 1 1 d .
H34 H 0.7108 0.0262 0.1281 0.061 Uiso 1 1 calc R
C24 C 0.1866(6) 0.2832(5) 0.2337(4) 0.0518(18) Uani 1 1 d .
H24 H 0.1481 0.2873 0.1919 0.062 Uiso 1 1 calc R
C44 C 0.0498(6) 0.4987(5) 1.1107(4) 0.0490(17) Uani 1 1 d .
H44 H 0.0028 0.5373 1.1584 0.059 Uiso 1 1 calc R
C25 C 0.2672(6) 0.3303(5) 0.2156(4) 0.0502(17) Uani 1 1 d .
H25 H 0.2836 0.3675 0.1618 0.060 Uiso 1 1 calc R
C51 C 0.2870(5) 0.1470(4) 0.9841(4) 0.0343(13) Uani 1 1 d .
C43 C 0.1543(6) 0.5133(4) 1.0567(4) 0.0454(16) Uani 1 1 d .
H43 H 0.1785 0.5617 1.0675 0.054 Uiso 1 1 calc R
C53 C 0.1261(5) 0.0975(4) 0.9649(4) 0.0425(15) Uani 1 1 d .
H53 H 0.1265 0.0539 1.0137 0.051 Uiso 1 1 calc R
C19 C 0.1087(6) 0.0725(5) 0.5815(5) 0.0515(17) Uani 1 1 d .
H19 H 0.0484 0.0451 0.6092 0.062 Uiso 1 1 calc R
C3 C 0.1119(6) 0.5377(5) 0.4867(4) 0.0507(17) Uani 1 1 d .
H3 H 0.0857 0.5676 0.4386 0.061 Uiso 1 1 calc R
O8 O 0.9825(7) 0.1111(5) 0.3301(4) 0.116(3) Uani 1 1 d .
C55 C 0.0512(5) 0.1733(5) 0.8468(5) 0.0502(17) Uani 1 1 d .
H55 H 0.0017 0.1806 0.8133 0.060 Uiso 1 1 calc R
C49 C 0.3861(6) 0.0829(5) 1.0919(5) 0.0571(19) Uani 1 1 d .
H49 H 0.4020 0.0378 1.1361 0.069 Uiso 1 1 calc R
C54 C 0.0502(6) 0.1076(5) 0.9188(5) 0.0514(17) Uani 1 1 d .
H54 H -0.0013 0.0711 0.9356 0.062 Uiso 1 1 calc R
C50 C 0.3088(6) 0.0800(5) 1.0512(5) 0.0567(19) Uani 1 1 d .
H50 H 0.2708 0.0334 1.0685 0.068 Uiso 1 1 calc R
C33 C 0.6712(5) 0.1403(4) 0.1972(4) 0.0446(15) Uani 1 1 d .
H33 H 0.7290 0.1653 0.1561 0.053 Uiso 1 1 calc R
C56 C 0.1265(5) 0.2277(4) 0.8255(4) 0.0418(15) Uani 1 1 d .
H56 H 0.1257 0.2725 0.7778 0.050 Uiso 1 1 calc R
O9 O 0.9998(8) 0.2013(6) 0.1877(5) 0.147(4) Uani 1 1 d .
O10 O 1.0614(10) 0.0507(9) 0.1986(6) 0.257(8) Uani 1 1 d .
O7 O 0.8824(9) 0.1126(7) 0.2376(9) 0.253(7) Uani 1 1 d .
C57 C 0.2317(8) 0.7462(7) 0.5420(7) 0.105(3) Uani 1 1 d .
H57A H 0.1745 0.7855 0.5180 0.158 Uiso 1 1 calc GR
H57B H 0.2747 0.7825 0.5540 0.158 Uiso 1 1 calc GR
H57C H 0.1959 0.7151 0.5984 0.158 Uiso 1 1 calc GR
O3 O 0.7613(7) 0.2863(6) 0.8702(5) 0.134(3) Uani 1 1 d .
C58 C 0.3084(10) 0.6781(8) 0.4739(8) 0.102(3) Uani 1 1 d .
N11 N 0.3739(10) 0.6255(7) 0.4241(7) 0.135(4) Uani 1 1 d .

loop_
_atom_site_aniso_label
_atom_site_aniso_U_11
_atom_site_aniso_U_22
_atom_site_aniso_U_33
_atom_site_aniso_U_23
_atom_site_aniso_U_13
_atom_site_aniso_U_12
Ru1 0.0340(3) 0.0226(2) 0.0251(2) -0.00011(18) -0.01445(19) -0.00567(19)
Ru2 0.0345(3) 0.0227(3) 0.0227(2) 0.00055(17) -0.01015(19) -0.0047(2)
Cl1 0.0650(12) 0.0527(12) 0.0771(13) -0.0093(10) -0.0315(10) -0.0083(10)
Cl2 0.0481(10) 0.0634(12) 0.0724(12) 0.0032(10) -0.0245(9) -0.0221(9)
O2 0.034(2) 0.028(2) 0.0292(19) -0.0048(16) -0.0144(16) -0.0032(17)
N6 0.040(3) 0.024(2) 0.028(2) -0.0026(19) -0.017(2) -0.006(2)
O1 0.038(2) 0.026(2) 0.0267(19) -0.0007(16) -0.0114(16) -0.0023(17)
N2 0.031(2) 0.023(2) 0.028(2) 0.0026(18) -0.0130(19) -0.007(2)
N5 0.037(3) 0.021(2) 0.030(2) 0.0024(19) -0.017(2) -0.006(2)
N8 0.041(3) 0.029(3) 0.020(2) 0.0042(19) -0.009(2) -0.002(2)
N7 0.047(3) 0.028(3) 0.027(2) 0.005(2) -0.016(2) -0.011(2)
N1 0.028(2) 0.025(2) 0.031(2) -0.0004(19) -0.0118(19) -0.005(2)
N4 0.041(3) 0.026(3) 0.030(2) -0.005(2) -0.017(2) -0.001(2)
N3 0.035(3) 0.026(3) 0.027(2) -0.0009(19) -0.011(2) -0.007(2)
C15 0.039(3) 0.027(3) 0.026(3) 0.000(2) -0.013(2) -0.006(3)
C31 0.033(3) 0.029(3) 0.030(3) -0.001(2) -0.014(2) -0.001(3)
N9 0.036(3) 0.028(3) 0.024(2) -0.0023(19) -0.009(2) -0.002(2)
C36 0.047(4) 0.027(3) 0.035(3) 0.000(2) -0.017(3) -0.011(3)
C16 0.037(3) 0.022(3) 0.026(3) 0.003(2) -0.012(2) -0.012(2)
N10 0.030(2) 0.033(3) 0.028(2) -0.004(2) -0.007(2) -0.006(2)
C30 0.038(3) 0.034(3) 0.035(3) 0.000(3) -0.007(3) -0.007(3)
C41 0.068(4) 0.028(3) 0.025(3) 0.004(2) -0.023(3) -0.013(3)
O5 0.057(3) 0.075(4) 0.081(4) -0.020(3) -0.020(3) -0.017(3)
C37 0.041(3) 0.028(3) 0.031(3) 0.005(2) -0.014(3) -0.009(3)
O6 0.108(4) 0.049(3) 0.083(4) -0.023(3) -0.035(3) -0.010(3)
C8 0.030(3) 0.023(3) 0.023(2) 0.002(2) -0.011(2) -0.007(2)
C40 0.075(5) 0.037(4) 0.036(3) -0.005(3) -0.018(3) -0.016(4)
C29 0.045(4) 0.035(4) 0.040(3) 0.006(3) -0.018(3) -0.014(3)
C27 0.043(3) 0.027(3) 0.036(3) -0.002(2) -0.014(3) -0.009(3)
C12 0.039(3) 0.029(3) 0.033(3) -0.005(2) -0.011(3) -0.001(3)
C5 0.048(4) 0.035(4) 0.032(3) -0.003(3) -0.012(3) 0.000(3)
C32 0.042(3) 0.026(3) 0.029(3) 0.001(2) -0.017(3) -0.005(3)
C1 0.031(3) 0.027(3) 0.035(3) 0.001(2) -0.014(2) -0.009(2)
C9 0.030(3) 0.021(3) 0.028(3) 0.001(2) -0.012(2) -0.009(2)
C42 0.049(4) 0.032(3) 0.022(3) 0.005(2) -0.015(3) -0.003(3)
C2 0.052(4) 0.032(3) 0.037(3) -0.003(3) -0.025(3) 0.002(3)
C11 0.032(3) 0.021(3) 0.031(3) -0.002(2) -0.014(2) -0.005(2)
C6 0.036(3) 0.025(3) 0.028(3) 0.005(2) -0.012(2) -0.007(2)
C21 0.035(3) 0.028(3) 0.039(3) -0.009(2) -0.014(3) -0.005(3)
C28 0.053(4) 0.027(3) 0.043(3) 0.001(3) -0.018(3) -0.016(3)
C13 0.034(3) 0.027(3) 0.045(3) 0.003(3) -0.018(3) -0.001(3)
C14 0.041(3) 0.033(3) 0.041(3) 0.005(3) -0.025(3) -0.004(3)
C17 0.052(4) 0.039(4) 0.035(3) 0.003(3) -0.020(3) -0.016(3)
C10 0.033(3) 0.023(3) 0.031(3) 0.001(2) -0.016(2) -0.011(2)
C35 0.064(4) 0.026(3) 0.043(3) -0.007(3) -0.021(3) -0.005(3)
C39 0.079(5) 0.041(4) 0.045(4) 0.003(3) -0.034(4) -0.028(4)
O4 0.042(3) 0.068(4) 0.219(8) -0.058(5) -0.030(4) -0.006(3)
C4 0.055(4) 0.030(4) 0.048(4) -0.001(3) -0.023(3) 0.017(3)
C48 0.060(4) 0.042(4) 0.039(3) 0.008(3) -0.028(3) -0.016(3)
C46 0.040(3) 0.042(4) 0.030(3) 0.006(3) -0.011(3) -0.004(3)
C52 0.034(3) 0.028(3) 0.034(3) -0.004(2) -0.004(2) -0.004(3)
C45 0.042(4) 0.049(4) 0.031(3) 0.000(3) -0.006(3) 0.002(3)
C38 0.055(4) 0.044(4) 0.046(4) 0.011(3) -0.025(3) -0.023(3)
C22 0.037(3) 0.023(3) 0.037(3) -0.008(2) -0.019(3) 0.004(2)
C7 0.029(3) 0.025(3) 0.027(3) 0.002(2) -0.008(2) -0.007(2)
C18 0.067(5) 0.049(4) 0.039(3) 0.005(3) -0.017(3) -0.024(4)
C26 0.051(4) 0.037(4) 0.032(3) 0.002(3) -0.020(3) -0.005(3)
C20 0.038(4) 0.047(4) 0.059(4) -0.009(3) -0.020(3) -0.009(3)
C47 0.046(3) 0.031(3) 0.026(3) 0.000(2) -0.012(3) -0.007(3)
C23 0.048(4) 0.035(4) 0.058(4) -0.014(3) -0.036(3) 0.003(3)
C34 0.066(4) 0.035(4) 0.043(4) -0.015(3) -0.005(3) -0.008(3)
C24 0.061(4) 0.051(4) 0.046(4) -0.011(3) -0.039(3) 0.012(4)
C44 0.052(4) 0.046(4) 0.029(3) -0.003(3) -0.006(3) 0.010(3)
C25 0.060(4) 0.054(4) 0.033(3) 0.002(3) -0.022(3) -0.002(4)
C51 0.043(3) 0.024(3) 0.034(3) 0.002(2) -0.012(3) -0.008(3)
C43 0.069(5) 0.029(3) 0.031(3) -0.004(3) -0.018(3) 0.002(3)
C53 0.037(3) 0.034(4) 0.049(4) 0.006(3) -0.007(3) -0.011(3)
C19 0.047(4) 0.043(4) 0.062(4) -0.009(3) -0.007(3) -0.016(3)
C3 0.056(4) 0.047(4) 0.045(4) -0.001(3) -0.029(3) 0.008(3)
O8 0.176(7) 0.113(6) 0.082(4) 0.009(4) -0.034(5) -0.085(6)
C55 0.038(4) 0.058(5) 0.058(4) -0.009(3) -0.014(3) -0.016(3)
C49 0.080(5) 0.049(4) 0.057(4) 0.030(4) -0.046(4) -0.024(4)
C54 0.049(4) 0.046(4) 0.064(4) 0.006(3) -0.018(3) -0.024(3)
C50 0.076(5) 0.044(4) 0.063(4) 0.027(3) -0.039(4) -0.029(4)
C33 0.047(4) 0.037(4) 0.044(3) -0.009(3) -0.008(3) -0.006(3)
C56 0.039(3) 0.047(4) 0.039(3) 0.004(3) -0.015(3) -0.010(3)
O9 0.224(9) 0.138(7) 0.141(7) 0.055(6) -0.085(7) -0.139(7)
O10 0.207(10) 0.274(14) 0.107(7) 0.012(8) -0.006(7) 0.155(10)
O7 0.227(10) 0.232(11) 0.433(17) 0.254(12) -0.268(12) -0.194(9)
C57 0.095(7) 0.086(8) 0.094(7) 0.001(6) 0.010(6) -0.014(6)
O3 0.178(8) 0.130(7) 0.106(5) 0.050(5) -0.082(6) -0.042(6)
C58 0.107(9) 0.088(8) 0.101(8) 0.002(7) -0.018(7) -0.030(7)
N11 0.146(9) 0.114(9) 0.110(7) -0.047(7) 0.001(7) -0.013(7)

loop_
_atom_type_symbol
_atom_type_description
_atom_type_scat_dispersion_real
_atom_type_scat_dispersion_imag
_atom_type_scat_source
C C 0.0033 0.0016 'International Tables Vol C Tables 4.2.6.8 and 6.1.1.4'
H H 0.0000 0.0000 'International Tables Vol C Tables 4.2.6.8 and 6.1.1.4'
N N 0.0061 0.0033 'International Tables Vol C Tables 4.2.6.8 and 6.1.1.4'
O O 0.0106 0.0060 'International Tables Vol C Tables 4.2.6.8 and 6.1.1.4'
Cl Cl 0.1484 0.1585 'International Tables Vol C Tables 4.2.6.8 and 6.1.1.4'
Ru Ru -1.2594 0.8363 'International Tables Vol C Tables 4.2.6.8 and 6.1.1.4'

loop_
_geom_angle_atom_site_label_1
_geom_angle_atom_site_label_2
_geom_angle_atom_site_label_3
_geom_angle
O2 Ru1 N6 85.66(15)
O2 Ru1 N5 87.15(15)
O2 Ru1 N1 90.13(15)
O2 Ru1 N3 96.23(15)
N6 Ru1 N5 78.80(17)
N6 Ru1 N1 172.25(16)
N6 Ru1 N3 99.66(17)
N5 Ru1 N1 94.52(16)
N5 Ru1 N3 176.19(16)
N4 Ru1 O2 167.92(16)
N4 Ru1 N6 84.20(17)
N4 Ru1 N5 97.28(17)
N4 Ru1 N1 100.67(17)
N4 Ru1 N3 79.06(17)
N3 Ru1 N1 87.25(16)
O1 Ru2 N2 89.27(15)
N8 Ru2 O1 87.31(15)
N8 Ru2 N2 173.67(16)
N8 Ru2 N10 95.02(18)
N7 Ru2 O1 88.19(15)
N7 Ru2 N2 95.15(17)
N7 Ru2 N8 79.43(18)
N7 Ru2 N10 173.58(17)
N9 Ru2 O1 170.61(16)
N9 Ru2 N2 97.89(17)
N9 Ru2 N8 86.11(17)
N9 Ru2 N7 97.16(17)
N9 Ru2 N10 79.12(17)
N10 Ru2 O1 94.82(16)
N10 Ru2 N2 90.57(16)
O6 Cl1 O5 109.2(3)
O6 Cl1 O3 111.4(4)
O4 Cl1 O5 108.1(4)
O4 Cl1 O6 110.5(4)
O4 Cl1 O3 110.2(5)
O3 Cl1 O5 107.3(4)
O9 Cl2 O8 115.1(4)
O10 Cl2 O8 100.7(6)
O10 Cl2 O9 110.0(7)
O7 Cl2 O8 109.1(6)
O7 Cl2 O9 110.3(5)
O7 Cl2 O10 111.3(10)
C10 O2 Ru1 127.2(3)
C36 N6 Ru1 126.1(4)
C32 N6 Ru1 116.0(3)
C32 N6 C36 117.8(5)
C7 O1 Ru2 125.4(3)
C16 N2 Ru2 131.1(3)
C9 N2 Ru2 123.2(3)
C9 N2 C16 105.7(4)
C31 N5 Ru1 115.7(3)
C27 N5 Ru1 125.8(4)
C27 N5 C31 118.5(5)
C42 N8 Ru2 115.5(4)
C46 N8 Ru2 127.0(4)
C46 N8 C42 117.5(5)
C41 N7 Ru2 114.6(4)
C37 N7 Ru2 126.1(4)
C37 N7 C41 119.4(5)
C8 N1 Ru1 124.6(4)
C8 N1 C1 105.4(4)
C1 N1 Ru1 129.9(3)
C22 N4 Ru1 115.9(3)
C26 N4 Ru1 125.1(4)
C26 N4 C22 117.7(5)
C21 N3 Ru1 115.2(3)
C17 N3 Ru1 126.3(4)
C17 N3 C21 118.2(5)
C16 C15 H15 120.8
C14 C15 H15 120.8
C14 C15 C16 118.3(5)
N5 C31 C30 121.0(5)
N5 C31 C32 114.5(5)
C30 C31 C32 124.4(5)
C47 N9 Ru2 125.8(4)
C47 N9 C51 118.0(4)
C51 N9 Ru2 116.0(3)
N6 C36 H36 118.8
N6 C36 C35 122.5(5)
C35 C36 H36 118.8
N2 C16 C15 129.3(5)
N2 C16 C11 112.5(4)
C11 C16 C15 118.0(5)
C52 N10 Ru2 115.0(3)
C56 N10 Ru2 126.7(4)
C56 N10 C52 117.9(5)
C31 C30 H30 120.3
C29 C30 C31 119.4(5)
C29 C30 H30 120.3
N7 C41 C40 119.9(6)
N7 C41 C42 115.5(5)
C40 C41 C42 124.6(6)
N7 C37 H37 119.1
N7 C37 C38 121.8(6)
C38 C37 H37 119.1
N1 C8 C9 124.5(5)
N1 C8 C7 110.4(4)
C9 C8 C7 124.4(4)
C41 C40 H40 119.9
C39 C40 C41 120.2(6)
C39 C40 H40 119.9
C30 C29 H29 120.1
C28 C29 C30 119.8(5)
C28 C29 H29 120.1
N5 C27 H27 119.1
N5 C27 C28 121.7(5)
C28 C27 H27 119.1
C11 C12 H12 120.9
C13 C12 H12 120.9
C13 C12 C11 118.2(5)
C6 C5 H5 120.6
C4 C5 H5 120.6
C4 C5 C6 118.7(5)
N6 C32 C31 114.9(5)
N6 C32 C33 120.9(5)
C33 C32 C31 124.1(5)
N1 C1 C2 128.7(5)
N1 C1 C6 113.0(4)
C2 C1 C6 118.2(5)
N2 C9 C8 125.0(5)
N2 C9 C10 109.8(4)
C8 C9 C10 124.7(4)
N8 C42 C41 115.0(5)
N8 C42 C43 121.7(5)
C43 C42 C41 123.3(5)
C1 C2 H2 120.5
C3 C2 C1 119.0(5)
C3 C2 H2 120.5
C16 C11 C12 122.8(5)
C16 C11 C10 105.3(5)
C12 C11 C10 131.9(5)
C5 C6 C1 121.7(5)
C5 C6 C7 133.2(5)
C1 C6 C7 105.1(5)
N3 C21 C22 114.5(4)
N3 C21 C20 121.2(5)
C20 C21 C22 124.3(5)
C29 C28 C27 119.5(5)
C29 C28 H28 120.3
C27 C28 H28 120.3
C12 C13 H13 120.1
C12 C13 C14 119.8(5)
C14 C13 H13 120.1
C15 C14 C13 122.8(5)
C15 C14 H14 118.6
C13 C14 H14 118.6
N3 C17 H17 118.4
N3 C17 C18 123.3(5)
C18 C17 H17 118.4
O2 C10 C9 127.0(5)
O2 C10 C11 126.5(5)
C11 C10 C9 106.5(4)
C36 C35 H35 120.4
C36 C35 C34 119.2(6)
C34 C35 H35 120.4
C40 C39 H39 120.2
C38 C39 C40 119.6(6)
C38 C39 H39 120.2
C5 C4 H4 119.9
C5 C4 C3 120.2(6)
C3 C4 H4 119.9
C47 C48 H48 120.4
C49 C48 H48 120.4
C49 C48 C47 119.3(6)
N8 C46 H46 118.0
N8 C46 C45 124.0(6)
C45 C46 H46 118.0
N10 C52 C51 114.3(4)
N10 C52 C53 121.3(5)
C53 C52 C51 124.3(5)
C46 C45 H45 120.9
C44 C45 C46 118.2(6)
C44 C45 H45 120.9
C37 C38 H38 120.5
C39 C38 C37 119.1(6)
C39 C38 H38 120.5
N4 C22 C21 114.4(4)
N4 C22 C23 121.3(5)
C23 C22 C21 124.3(5)
O1 C7 C8 127.2(5)
O1 C7 C6 126.7(5)
C6 C7 C8 106.1(4)
C17 C18 H18 120.7
C17 C18 C19 118.7(6)
C19 C18 H18 120.7
N4 C26 H26 118.6
N4 C26 C25 122.9(6)
C25 C26 H26 118.6
C21 C20 H20 119.9
C19 C20 C21 120.2(6)
C19 C20 H20 119.9
N9 C47 C48 122.5(5)
N9 C47 H47 118.7
C48 C47 H47 118.7
C22 C23 H23 120.5
C24 C23 C22 119.0(6)
C24 C23 H23 120.5
C35 C34 H34 120.6
C33 C34 C35 118.7(6)
C33 C34 H34 120.6
C23 C24 H24 120.0
C25 C24 C23 119.9(6)
C25 C24 H24 120.0
C45 C44 H44 120.1
C45 C44 C43 119.8(6)
C43 C44 H44 120.1
C26 C25 H25 120.4
C24 C25 C26 119.2(6)
C24 C25 H25 120.4
N9 C51 C52 115.1(5)
N9 C51 C50 120.8(5)
C50 C51 C52 124.0(5)
C42 C43 H43 120.6
C44 C43 C42 118.7(6)
C44 C43 H43 120.6
C52 C53 H53 120.0
C54 C53 C52 120.0(6)
C54 C53 H53 120.0
C18 C19 H19 120.8
C20 C19 C18 118.4(6)
C20 C19 H19 120.8
C2 C3 C4 122.2(6)
C2 C3 H3 118.9
C4 C3 H3 118.9
C54 C55 H55 120.5
C56 C55 H55 120.5
C56 C55 C54 118.9(6)
C48 C49 H49 120.3
C48 C49 C50 119.4(6)
C50 C49 H49 120.3
C53 C54 C55 118.8(6)
C53 C54 H54 120.6
C55 C54 H54 120.6
C51 C50 H50 120.1
C49 C50 C51 119.9(6)
C49 C50 H50 120.1
C32 C33 C34 120.8(6)
C32 C33 H33 119.6
C34 C33 H33 119.6
N10 C56 C55 123.0(6)
N10 C56 H56 118.5
C55 C56 H56 118.5
H57A C57 H57B 109.5
H57A C57 H57C 109.5
H57B C57 H57C 109.5
C58 C57 H57A 109.5
C58 C57 H57B 109.5
C58 C57 H57C 109.5
N11 C58 C57 174.7(14)

loop_
_geom_bond_atom_site_label_1
_geom_bond_atom_site_label_2
_geom_bond_distance
Ru1 O2 2.036(3)
Ru1 N6 2.047(4)
Ru1 N5 2.058(4)
Ru1 N1 2.077(4)
Ru1 N4 2.031(4)
Ru1 N3 2.060(4)
Ru2 O1 2.068(3)
Ru2 N2 2.095(4)
Ru2 N8 2.060(4)
Ru2 N7 2.055(4)
Ru2 N9 2.033(4)
Ru2 N10 2.064(4)
Cl1 O5 1.432(5)
Cl1 O6 1.411(5)
Cl1 O4 1.407(6)
Cl1 O3 1.422(7)
Cl2 O8 1.459(6)
Cl2 O9 1.378(6)
Cl2 O10 1.311(9)
Cl2 O7 1.279(7)
O2 C10 1.274(6)
N6 C36 1.362(7)
N6 C32 1.360(7)
O1 C7 1.279(6)
N2 C16 1.391(7)
N2 C9 1.378(6)
N5 C31 1.364(7)
N5 C27 1.359(7)
N8 C42 1.350(7)
N8 C46 1.340(7)
N7 C41 1.371(7)
N7 C37 1.335(7)
N1 C8 1.387(6)
N1 C1 1.391(7)
N4 C22 1.359(7)
N4 C26 1.351(7)
N3 C21 1.355(7)
N3 C17 1.330(7)
C15 H15 0.9300
C15 C16 1.408(7)
C15 C14 1.388(8)
C31 C30 1.388(7)
C31 C32 1.466(7)
N9 C47 1.352(7)
N9 C51 1.356(7)
C36 H36 0.9300
C36 C35 1.367(8)
C16 C11 1.401(7)
N10 C52 1.362(7)
N10 C56 1.336(7)
C30 H30 0.9300
C30 C29 1.372(8)
C41 C40 1.383(8)
C41 C42 1.471(8)
C37 H37 0.9300
C37 C38 1.393(7)
C8 C9 1.399(7)
C8 C7 1.454(7)
C40 H40 0.9300
C40 C39 1.373(9)
C29 H29 0.9300
C29 C28 1.367(8)
C27 H27 0.9300
C27 C28 1.378(7)
C12 H12 0.9300
C12 C11 1.402(7)
C12 C13 1.372(7)
C5 H5 0.9300
C5 C6 1.400(8)
C5 C4 1.349(8)
C32 C33 1.368(8)
C1 C2 1.399(7)
C1 C6 1.412(7)
C9 C10 1.449(7)
C42 C43 1.400(8)
C2 H2 0.9300
C2 C3 1.362(8)
C11 C10 1.426(7)
C6 C7 1.438(7)
C21 C22 1.470(7)
C21 C20 1.374(8)
C28 H28 0.9300
C13 H13 0.9300
C13 C14 1.391(8)
C14 H14 0.9300
C17 H17 0.9300
C17 C18 1.368(8)
C35 H35 0.9300
C35 C34 1.375(8)
C39 H39 0.9300
C39 C38 1.361(9)
C4 H4 0.9300
C4 C3 1.406(8)
C48 H48 0.9300
C48 C47 1.373(7)
C48 C49 1.362(8)
C46 H46 0.9300
C46 C45 1.376(8)
C52 C51 1.470(8)
C52 C53 1.383(7)
C45 H45 0.9300
C45 C44 1.368(9)
C38 H38 0.9300
C22 C23 1.383(7)
C18 H18 0.9300
C18 C19 1.387(9)
C26 H26 0.9300
C26 C25 1.361(8)
C20 H20 0.9300
C20 C19 1.371(9)
C47 H47 0.9300
C23 H23 0.9300
C23 C24 1.377(9)
C34 H34 0.9300
C34 C33 1.371(8)
C24 H24 0.9300
C24 C25 1.354(9)
C44 H44 0.9300
C44 C43 1.378(9)
C25 H25 0.9300
C51 C50 1.390(8)
C43 H43 0.9300
C53 H53 0.9300
C53 C54 1.366(8)
C19 H19 0.9300
C3 H3 0.9300
C55 H55 0.9300
C55 C54 1.384(9)
C55 C56 1.376(8)
C49 H49 0.9300
C49 C50 1.366(8)
C54 H54 0.9300
C50 H50 0.9300
C33 H33 0.9300
C56 H56 0.9300
C57 H57A 0.9600
C57 H57B 0.9600
C57 H57C 0.9600
C57 C58 1.469(14)
C58 N11 1.133(13)
